data_2003750
loop_
_publ_author_name
'Okabe, N.'
'Suga, T.'

_publ_section_title
;
 3-Iodo-<small>L</small>-tyrosine Methanol Solvate (1/1)
;
_journal_issue 8
_journal_name_full 'Acta Crystallographica Section C'
_journal_page_first 1700
_journal_page_last 1701
_journal_paper_doi 10.1107/S010827019500271X
_journal_volume 51
_journal_year 1995
_chemical_compound_source 'Crystallised from methanol solution'
_chemical_formula_moiety 'C9 H10 N O3 I , C H4 O'
_chemical_formula_sum 'C10 H14 I N O4'
_chemical_formula_weight 339.13
_space_group_IT_number 19
_symmetry_cell_setting orthorhombic
_symmetry_space_group_name_Hall 'P 2ac 2ab'
_symmetry_space_group_name_H-M 'P 21 21 21'
_atom_type_scat_source IntTabIV
_cell_angle_alpha 90
_cell_angle_beta 90
_cell_angle_gamma 90
_cell_formula_units_Z 4
_cell_length_a 7.996(3)
_cell_length_b 20.077(2)
_cell_length_c 7.733(2)
_cell_measurement_reflns_used 25
_cell_measurement_temperature 269
_cell_measurement_theta_max 24.92
_cell_measurement_theta_min 24.1
_cell_volume 1241.4(6)
_computing_cell_refinement 'MSC/AFC Diffractometer Control Software'
_computing_data_collection
;MSC/AFC Diffractometer Control Software (Molecular Structure Corporation,
1988)
;
_computing_data_reduction 'TEXSAN (Molecular Structure Corporation, 1985)'
_computing_molecular_graphics 'ORTEPII (Johnson, 1976)'
_computing_structure_refinement TEXSAN
_computing_structure_solution 'SHELXS86 (Sheldrick, 1985) and DIRDIF (Beurskens, 1984)'
_diffrn_measurement_device 'Rigaku AFC-5R'
_diffrn_measurement_method '\w/2\q scans'
_diffrn_radiation_type MoK\a
_diffrn_radiation_wavelength 0.71069
_diffrn_reflns_limit_h_max 10
_diffrn_reflns_limit_h_min 0
_diffrn_reflns_limit_k_max 25
_diffrn_reflns_limit_k_min 0
_diffrn_reflns_limit_l_max 9
_diffrn_reflns_limit_l_min 0
_diffrn_reflns_number 1678
_diffrn_reflns_theta_max 27.5
_diffrn_standards_decay_% -2.40
_diffrn_standards_interval_count 150
_diffrn_standards_interval_time 170
_diffrn_standards_number 3
_exptl_absorpt_coefficient_mu 2.549
_exptl_absorpt_correction_type none
_exptl_crystal_colour colourless
_exptl_crystal_density_diffrn 1.814
_exptl_crystal_density_meas 1.79(2)
_exptl_crystal_density_method 'flotation in CCl~4~/C~2~H~2~Br~4~'
_exptl_crystal_description plate
_exptl_crystal_size_max 0.40
_exptl_crystal_size_mid 0.10
_exptl_crystal_size_min 0.10
_refine_diff_density_max 0.73
_refine_diff_density_min -0.65
_refine_ls_extinction_method none
_refine_ls_goodness_of_fit_obs 1.49
_refine_ls_hydrogen_treatment noref
_refine_ls_number_parameters 145
_refine_ls_number_reflns 1470
_refine_ls_R_factor_obs 0.027
_refine_ls_shift/esd_max 0.01
_refine_ls_structure_factor_coef F
_refine_ls_weighting_scheme '                    sigma w = 4F~o~^2^/\s^2^(F~o~^2^)'
_refine_ls_wR_factor_obs 0.036
_reflns_number_observed 1470
_reflns_number_total 1678
_reflns_observed_criterion I>2.0\s(I)
_cod_data_source_file as1168.cif
_cod_data_source_block as1168a
_cod_original_cell_volume 1241.3(4)
_cod_database_code 2003750

loop_
_symmetry_equiv_pos_as_xyz
x,y,z
1/2-x,-y,1/2+z
-x,1/2+y,1/2-z
1/2+x,1/2-y,-z

loop_
_atom_site_label
_atom_site_fract_x
_atom_site_fract_y
_atom_site_fract_z
_atom_site_B_iso_or_equiv
I(1) 0.38538(5) 0.98241(2) 0.25723(5) 3.49(2)
O(1) 0.5386(5) 0.9036(2) -0.0669(5) 2.7(2)
O(2) 0.9075(5) 1.1609(2) 0.1310(5) 2.9(2)
O(3) 0.6869(5) 1.2254(2) 0.1872(5) 3.1(2)
O(4) 0.3455(6) 0.2508(3) 0.5069(6) 3.9(2)
N(1) 0.9142(5) 1.1873(2) -0.2040(5) 2.6(2)
C(1) 0.5853(6) 1.1082(3) -0.1504(6) 2.2(2)
C(2) 0.5181(6) 1.0826(3) 0.0035(6) 2.2(2)
C(3) 0.5002(6) 1.0150(3) 0.0276(6) 2.2(2)
C(4) 0.5537(6) 0.9696(3) -0.0970(6) 2.2(2)
C(5) 0.6169(6) 0.9953(2) -0.2492(8) 2.8(2)
C(6) 0.6322(6) 1.0642(3) -0.2766(6) 2.6(2)
C(7) 0.6036(7) 1.1833(3) -0.1757(6) 2.4(2)
C(8) 0.7676(6) 1.2130(2) -0.1043(6) 2.1(2)
C(9) 0.7899(6) 1.1985(2) 0.0889(6) 2.1(2)
C(10) 0.313(1) 0.1826(4) 0.4760(9) 4.7(3)
H(1) 0.5786 0.8812 -0.1755 3.2
H(1A) 0.8832 1.1948 -0.3224 3.1
H(1B) 0.9496 1.1496 -0.1758 3.1
H(1C) 1.0018 1.2052 -0.1729 3.1
H(2) 0.4913 1.1139 0.0722 2.4
H(5) 0.6344 0.9635 -0.3348 2.8
H(6) 0.6939 1.0739 -0.3738 3.1
H(7A) 0.5911 1.1918 -0.2926 2.9
H(7B) 0.5073 1.2015 -0.0931 2.9
H(8) 0.7617 1.2644 -0.1272 2.5
H(10A) 0.2477 0.1664 0.3882 5.5
H(10B) 0.3044 0.1507 0.5465 5.5
H(10C) 0.3898 0.1672 0.4001 5.5
H(14) 0.3007 0.2547 0.6210 4.5

loop_
_geom_angle_atom_site_label_1
_geom_angle_atom_site_label_2
_geom_angle_atom_site_label_3
_geom_angle
_geom_angle_publ_flag
C(2) C(1) C(6) 118.2(5) yes
C(2) C(1) C(7) 120.5(5) yes
C(6) C(1) C(7) 121.3(4) yes
C(1) C(2) C(3) 121.1(5) yes
I(1) C(3) C(2) 117.8(4) yes
I(1) C(3) C(4) 121.0(4) yes
C(2) C(3) C(4) 121.3(5) yes
O(1) C(4) C(3) 119.7(5) yes
O(1) C(4) C(5) 123.1(4) yes
C(3) C(4) C(5) 117.2(5) yes
C(4) C(5) C(6) 121.9(5) yes
C(1) C(6) C(5) 120.3(5) yes
C(1) C(7) C(8) 114.7(4) yes
N(1) C(8) C(7) 110.3(4) yes
N(1) C(8) C(9) 110.2(4) yes
C(7) C(8) C(9) 112.0(4) yes
O(2) C(9) O(3) 127.0(5) yes
O(2) C(9) C(8) 117.2(5) yes
O(3) C(9) C(8) 115.8(5) yes

loop_
_geom_bond_atom_site_label_1
_geom_bond_atom_site_label_2
_geom_bond_distance
_geom_bond_publ_flag
I(1) C(3) 2.103(5) yes
O(1) C(4) 1.350(6) yes
O(2) C(9) 1.249(6) yes
O(3) C(9) 1.244(6) yes
O(4) C(10) 1.414(9) yes
N(1) C(8) 1.496(7) yes
C(1) C(2) 1.403(7) yes
C(1) C(6) 1.370(7) yes
C(1) C(7) 1.527(7) yes
C(2) C(3) 1.378(7) yes
C(3) C(4) 1.394(7) yes
C(4) C(5) 1.381(7) yes
C(5) C(6) 1.405(7) yes
C(7) C(8) 1.543(7) yes
C(8) C(9) 1.532(7) yes
O(1) H(1) 1.006 no
O(4) H(14) 0.956 no
N(1) H(1A) 0.961 no
N(1) H(1B) 0.837 no
N(1) H(1C) 0.823 no
C(2) H(2) 0.851 no
C(5) H(5) 0.930 no
C(6) H(6) 0.920 no
C(8) H(8) 1.047 no
C(10) H(10A) 0.916 no
C(10) H(10B) 0.844 no
C(10) H(10C) 0.905 no
